data_1553315
loop_
_publ_author_name
'Zhou, Qin-Mei'
'Chen, Ming-Hua'
'Li, Xiao-Hong'
'Peng, Cheng'
'Lin, Da-Sheng'
'Li, Xiao-Nian'
'He, Yang'
'Xiong, Liang'

_publ_section_title
;
 Absolute Configurations and Bioactivities of Guaiane-Type
 Sesquiterpenoids Isolated from Pogostemon cablin.
;
_journal_issue 9
_journal_name_full 'Journal of natural products'
_journal_page_first 1919
_journal_page_last 1927
_journal_paper_doi 10.1021/acs.jnatprod.7b00690
_journal_volume 81
_journal_year 2018
_chemical_absolute_configuration ad
_chemical_formula_moiety 'C15 H26 O2'
_chemical_formula_sum 'C15 H26 O2'
_chemical_formula_weight 238.36
_space_group_crystal_system monoclinic
_space_group_IT_number 4
_space_group_name_Hall 'P 2yb'
_space_group_name_H-M_alt 'P 1 21 1'
_atom_sites_solution_hydrogens geom
_audit_creation_method SHELXL-2016/6
_cell_angle_alpha 90
_cell_angle_beta 119.71(3)
_cell_angle_gamma 90
_cell_formula_units_Z 4
_cell_length_a 10.280(2)
_cell_length_b 15.493(3)
_cell_length_c 10.270(2)
_cell_measurement_reflns_used 9612
_cell_measurement_temperature 104(2)
_cell_measurement_theta_max 74.92
_cell_measurement_theta_min 4.96
_cell_volume 1420.7(6)
_computing_structure_refinement 'SHELXL-2016/6 (Sheldrick, 2016)'
_diffrn_ambient_temperature 104(2)
_diffrn_measured_fraction_theta_full 1.000
_diffrn_measured_fraction_theta_max 0.999
_diffrn_measurement_device_type 'BRUKER D8 VENTURE PHOTON II'
_diffrn_measurement_method '\f and \w scans'
_diffrn_radiation_type CuK\a
_diffrn_radiation_wavelength 1.54184
_diffrn_reflns_av_R_equivalents 0.0622
_diffrn_reflns_av_unetI/netI 0.0598
_diffrn_reflns_Laue_measured_fraction_full 1.000
_diffrn_reflns_Laue_measured_fraction_max 0.999
_diffrn_reflns_limit_h_max 12
_diffrn_reflns_limit_h_min -12
_diffrn_reflns_limit_k_max 18
_diffrn_reflns_limit_k_min -17
_diffrn_reflns_limit_l_max 12
_diffrn_reflns_limit_l_min -11
_diffrn_reflns_number 14544
_diffrn_reflns_point_group_measured_fraction_full 0.996
_diffrn_reflns_point_group_measured_fraction_max 0.995
_diffrn_reflns_theta_full 66.595
_diffrn_reflns_theta_max 66.595
_diffrn_reflns_theta_min 2.852
_exptl_absorpt_coefficient_mu 0.556
_exptl_absorpt_correction_type multi-scan
_exptl_absorpt_process_details sadabs
_exptl_crystal_colour colourless
_exptl_crystal_density_diffrn 1.114
_exptl_crystal_description plate
_exptl_crystal_F_000 528
_exptl_crystal_size_max 0.100
_exptl_crystal_size_mid 0.050
_exptl_crystal_size_min 0.020
_exptl_transmission_factor_max 0.6683
_exptl_transmission_factor_min 0.3865
_refine_diff_density_max 0.221
_refine_diff_density_min -0.274
_refine_diff_density_rms 0.049
_refine_ls_abs_structure_details
;
 Flack x determined using 1586 quotients [(I+)-(I-)]/[(I+)+(I-)]
 (Parsons, Flack and Wagner, Acta Cryst. B69 (2013) 249-259).
;
_refine_ls_abs_structure_Flack 0.02(17)
_refine_ls_extinction_coef 0.0032(11)
_refine_ls_extinction_expression Fc^*^=kFc[1+0.001xFc^2^\l^3^/sin(2\q)]^-1/4^
_refine_ls_extinction_method 'SHELXL-2016/6 (Sheldrick 2016)'
_refine_ls_goodness_of_fit_ref 1.086
_refine_ls_hydrogen_treatment mixed
_refine_ls_matrix_type full
_refine_ls_number_parameters 330
_refine_ls_number_reflns 4783
_refine_ls_number_restraints 46
_refine_ls_restrained_S_all 1.689
_refine_ls_R_factor_all 0.0780
_refine_ls_R_factor_gt 0.0681
_refine_ls_shift/su_max 0.000
_refine_ls_shift/su_mean 0.000
_refine_ls_structure_factor_coef Fsqd
_refine_ls_weighting_details 'w=1/[\s^2^(Fo^2^)+(0.0819P)^2^+0.8545P] where P=(Fo^2^+2Fc^2^)/3'
_refine_ls_weighting_scheme calc
_refine_ls_wR_factor_gt 0.1732
_refine_ls_wR_factor_ref 0.1853
_reflns_Friedel_coverage 0.912
_reflns_Friedel_fraction_full 0.992
_reflns_Friedel_fraction_max 0.990
_reflns_number_gt 4247
_reflns_number_total 4783
_reflns_threshold_expression 'I > 2\s(I)'
_cod_data_source_file np7b00690_si_002.cif
_cod_data_source_block p21_a_compound_2
_cod_original_cell_volume 1420.6(6)
_cod_original_sg_symbol_H-M 'P 21'
_cod_database_code 1553315
_shelx_shelxl_version_number 2016/6
_shelx_space_group_comment
;
The symmetry employed for this shelxl refinement is uniquely defined
by the following loop, which should always be used as a source of
symmetry information in preference to the above space-group names.
They are only intended as comments.
;
_shelx_estimated_absorpt_t_min 0.947
_shelx_estimated_absorpt_t_max 0.989

loop_
_space_group_symop_operation_xyz
'x, y, z'
'-x, y+1/2, -z'

loop_
_atom_site_label
_atom_site_type_symbol
_atom_site_fract_x
_atom_site_fract_y
_atom_site_fract_z
_atom_site_U_iso_or_equiv
_atom_site_adp_type
_atom_site_occupancy
_atom_site_site_symmetry_order
_atom_site_calc_flag
_atom_site_refinement_flags_posn
_atom_site_refinement_flags_adp
_atom_site_refinement_flags_occupancy
_atom_site_disorder_assembly
_atom_site_disorder_group
C1_1 C 0.5493(15) 0.3740(10) 0.0810(14) 0.089(4) Uani 1 1 d . . . . .
H1A_1 H 0.610139 0.351174 0.043504 0.107 Uiso 1 1 calc R U . . .
H1B_1 H 0.447625 0.388146 0.013849 0.107 Uiso 1 1 calc R U . . .
O1_1 O 0.2425(7) 0.3424(3) 0.2740(6) 0.0426(13) Uani 1 1 d D . . . .
H1_1 H 0.205149 0.381333 0.208678 0.064 Uiso 1 1 calc R U . . .
C2_1 C 0.6075(10) 0.3862(5) 0.2299(10) 0.0476(19) Uani 1 1 d . . . . .
O2_1 O 0.5442(7) 0.5282(3) 0.6170(7) 0.0496(14) Uani 1 1 d D . . . .
H2_1 H 0.598(6) 0.572(2) 0.649(6) 0.074 Uiso 1 1 calc DR U . . .
C3_1 C 0.7614(14) 0.3650(7) 0.3331(14) 0.072(3) Uani 1 1 d . . . . .
H3A_1 H 0.766477 0.327935 0.412823 0.108 Uiso 1 1 calc R U . . .
H3B_1 H 0.817990 0.418189 0.377232 0.108 Uiso 1 1 calc R U . . .
H3C_1 H 0.804408 0.334618 0.279672 0.108 Uiso 1 1 calc R U . . .
C4_1 C 0.5119(10) 0.4276(4) 0.2867(10) 0.0407(18) Uani 1 1 d . . . . .
H4_1 H 0.407522 0.431358 0.200078 0.049 Uiso 1 1 calc R U . . .
C5_1 C 0.5058(9) 0.3738(4) 0.4083(9) 0.0376(16) Uani 1 1 d . . . . .
H5A_1 H 0.524057 0.312639 0.394192 0.045 Uiso 1 1 calc R U . . .
H5B_1 H 0.588716 0.392390 0.506985 0.045 Uiso 1 1 calc R U . . .
C6_1 C 0.3606(10) 0.3789(5) 0.4128(9) 0.0396(17) Uani 1 1 d . . . . .
C7_1 C 0.3589(10) 0.3208(5) 0.5327(10) 0.048(2) Uani 1 1 d . . . . .
H7_1 H 0.338535 0.259788 0.496022 0.058 Uiso 1 1 calc R U . . .
C8_1 C 0.2239(13) 0.3566(7) 0.5408(12) 0.066(3) Uani 1 1 d . . . . .
H8A_1 H 0.128565 0.337656 0.453421 0.079 Uiso 1 1 calc R U . . .
H8B_1 H 0.225948 0.337810 0.633947 0.079 Uiso 1 1 calc R U . . .
C9_1 C 0.2431(12) 0.4541(8) 0.5394(12) 0.065(3) Uani 1 1 d . . . . .
H9A_1 H 0.313043 0.475520 0.641531 0.078 Uiso 1 1 calc R U . . .
H9B_1 H 0.145660 0.483680 0.501672 0.078 Uiso 1 1 calc R U . . .
C10_1 C 0.3067(10) 0.4701(5) 0.4346(10) 0.047(2) Uani 1 1 d . . . . .
H10_1 H 0.218787 0.485339 0.335218 0.056 Uiso 1 1 calc R U . . .
C11_1 C 0.5011(12) 0.3242(6) 0.6851(10) 0.058(2) Uani 1 1 d . . . . .
H11A_1 H 0.485751 0.291825 0.758341 0.086 Uiso 1 1 calc R U . . .
H11B_1 H 0.524688 0.384458 0.717587 0.086 Uiso 1 1 calc R U . . .
H11C_1 H 0.584162 0.298686 0.677331 0.086 Uiso 1 1 calc R U . . .
C12_1 C 0.3347(14) 0.6266(7) 0.5030(14) 0.078(3) Uani 1 1 d . . . . .
H12A_1 H 0.245777 0.641656 0.407761 0.117 Uiso 1 1 calc R U . . .
H12B_1 H 0.403614 0.675802 0.538966 0.117 Uiso 1 1 calc R U . . .
H12C_1 H 0.304546 0.612142 0.577236 0.117 Uiso 1 1 calc R U . . .
C13_1 C 0.4136(11) 0.5481(5) 0.4796(11) 0.053(2) Uani 1 1 d . . . . .
C14_1 C 0.4549(11) 0.5748(5) 0.3617(12) 0.051(2) Uani 1 1 d . . . . .
H14A_1 H 0.360994 0.577847 0.263995 0.062 Uiso 1 1 calc R U . . .
H14B_1 H 0.495985 0.634115 0.386173 0.062 Uiso 1 1 calc R U . . .
C15_1 C 0.5650(11) 0.5200(5) 0.3401(11) 0.050(2) Uani 1 1 d . . . . .
H15A_1 H 0.660379 0.517280 0.436383 0.060 Uiso 1 1 calc R U . . .
H15B_1 H 0.585655 0.548700 0.266163 0.060 Uiso 1 1 calc R U . . .
C1A_2 C 0.676(7) 0.702(3) 1.045(4) 0.061(16) Uani 0.21(5) 1 d D U P A 1
H1A_2 H 0.682447 0.750630 1.104636 0.073 Uiso 0.21(5) 1 calc R U P A 1
H1B_2 H 0.605115 0.701749 0.940919 0.073 Uiso 0.21(5) 1 calc R U P A 1
C1B_2 C 0.626(2) 0.6619(17) 1.0512(17) 0.079(6) Uani 0.79(5) 1 d D U P A 2
H1C_2 H 0.593965 0.687807 1.114583 0.094 Uiso 0.79(5) 1 calc R U P A 2
H1D_2 H 0.558188 0.657412 0.946496 0.094 Uiso 0.79(5) 1 calc R U P A 2
O1_2 O 0.7774(6) 0.6558(3) 0.7312(6) 0.0409(12) Uani 1 1 d . . . . .
H1_2 H 0.764302 0.706157 0.753025 0.061 Uiso 1 1 calc R U . . .
C2_2 C 0.8719(14) 0.6370(9) 1.2670(13) 0.080(3) Uani 1 1 d D U . . .
H2A_2 H 0.960934 0.669230 1.283482 0.120 Uiso 1 1 calc R U . . .
H2B_2 H 0.901512 0.579028 1.309655 0.120 Uiso 1 1 calc R U . . .
H2C_2 H 0.823697 0.667272 1.315594 0.120 Uiso 1 1 calc R U . . .
O2_2 O 1.1309(7) 0.4680(4) 1.0231(7) 0.0539(15) Uani 1 1 d . . . . .
H2_2 H 1.194449 0.476561 0.995711 0.081 Uiso 1 1 calc R U . . .
C3_2 C 0.7705(12) 0.6307(6) 1.1113(11) 0.061(2) Uani 1 1 d D U . . .
C4_2 C 0.8155(10) 0.5831(5) 1.0111(10) 0.0416(17) Uani 1 1 d . . . . .
H4_2 H 0.724725 0.578375 0.909503 0.050 Uiso 1 1 calc R U . . .
C5_2 C 0.8718(11) 0.4921(5) 1.0655(10) 0.049(2) Uani 1 1 d . . . . .
H5A_2 H 0.974229 0.495772 1.152872 0.059 Uiso 1 1 calc R U . . .
H5B_2 H 0.806910 0.465272 1.100197 0.059 Uiso 1 1 calc R U . . .
C6_2 C 0.9349(9) 0.6347(5) 0.9943(9) 0.0402(17) Uani 1 1 d . . . . .
H6A_2 H 0.925664 0.696479 1.012967 0.048 Uiso 1 1 calc R U . . .
H6B_2 H 1.035426 0.615044 1.071918 0.048 Uiso 1 1 calc R U . . .
C7_2 C 0.9230(9) 0.6258(5) 0.8412(9) 0.0398(17) Uani 1 1 d . . . . .
C8_2 C 1.1990(11) 0.6806(7) 0.9611(11) 0.060(2) Uani 1 1 d . . . . .
H8A_2 H 1.267216 0.710258 0.934933 0.090 Uiso 1 1 calc R U . . .
H8B_2 H 1.231501 0.620654 0.988255 0.090 Uiso 1 1 calc R U . . .
H8C_2 H 1.200134 0.709938 1.046160 0.090 Uiso 1 1 calc R U . . .
C9_2 C 1.0410(10) 0.6822(6) 0.8272(10) 0.050(2) Uani 1 1 d . . . . .
H9_2 H 1.004716 0.743263 0.805647 0.059 Uiso 1 1 calc R U . . .
C10_2 C 1.0374(13) 0.6440(8) 0.6896(12) 0.068(3) Uani 1 1 d . . . . .
H10A_2 H 0.946553 0.662573 0.596832 0.082 Uiso 1 1 calc R U . . .
H10B_2 H 1.127069 0.661132 0.683684 0.082 Uiso 1 1 calc R U . . .
C11_2 C 1.0355(14) 0.5475(8) 0.7128(13) 0.071(3) Uani 1 1 d . . . . .
H11A_2 H 1.138272 0.525807 0.779178 0.085 Uiso 1 1 calc R U . . .
H11B_2 H 0.992550 0.516714 0.615721 0.085 Uiso 1 1 calc R U . . .
C12_2 C 0.9362(10) 0.5338(5) 0.7866(10) 0.047(2) Uani 1 1 d . . . . .
H12_2 H 0.833970 0.519772 0.702249 0.057 Uiso 1 1 calc R U . . .
C13_2 C 0.9842(11) 0.4550(6) 0.8919(10) 0.054(2) Uani 1 1 d . . . . .
C14_2 C 0.9937(17) 0.3765(7) 0.8078(15) 0.083(4) Uani 1 1 d . . . . .
H14A_2 H 0.896608 0.367228 0.717375 0.124 Uiso 1 1 calc R U . . .
H14B_2 H 1.019992 0.325539 0.872502 0.124 Uiso 1 1 calc R U . . .
H14C_2 H 1.070558 0.386261 0.779439 0.124 Uiso 1 1 calc R U . . .
C15_2 C 0.8754(12) 0.4336(5) 0.9484(12) 0.055(2) Uani 1 1 d . . . . .
H15A_2 H 0.773180 0.432205 0.860467 0.066 Uiso 1 1 calc R U . . .
H15B_2 H 0.898461 0.374395 0.990232 0.066 Uiso 1 1 calc R U . . .

loop_
_atom_site_aniso_label
_atom_site_aniso_U_11
_atom_site_aniso_U_22
_atom_site_aniso_U_33
_atom_site_aniso_U_23
_atom_site_aniso_U_13
_atom_site_aniso_U_12
C1_1 0.074(7) 0.134(11) 0.071(7) -0.041(7) 0.045(6) -0.020(7)
O1_1 0.050(3) 0.037(3) 0.042(3) -0.005(2) 0.023(3) -0.001(2)
C2_1 0.049(5) 0.051(4) 0.054(5) -0.002(4) 0.034(4) -0.003(4)
O2_1 0.054(4) 0.036(3) 0.054(4) -0.009(2) 0.024(3) -0.001(2)
C3_1 0.082(8) 0.076(6) 0.085(7) 0.006(5) 0.062(7) 0.017(5)
C4_1 0.050(5) 0.036(4) 0.041(4) -0.003(3) 0.027(4) -0.002(3)
C5_1 0.048(4) 0.028(3) 0.042(4) -0.001(3) 0.027(4) 0.005(3)
C6_1 0.046(5) 0.034(4) 0.044(4) -0.006(3) 0.027(4) 0.001(3)
C7_1 0.059(5) 0.049(4) 0.050(5) -0.006(4) 0.036(4) -0.006(4)
C8_1 0.063(6) 0.095(8) 0.061(6) -0.016(5) 0.047(5) -0.017(5)
C9_1 0.057(6) 0.084(7) 0.065(6) -0.017(5) 0.038(5) 0.011(5)
C10_1 0.043(4) 0.046(4) 0.050(5) -0.009(4) 0.022(4) 0.011(3)
C11_1 0.079(7) 0.057(5) 0.046(5) 0.001(4) 0.038(5) -0.012(5)
C12_1 0.076(7) 0.053(6) 0.082(8) -0.025(6) 0.022(6) 0.024(5)
C13_1 0.055(5) 0.033(4) 0.055(6) -0.011(4) 0.016(5) 0.010(4)
C14_1 0.056(5) 0.025(4) 0.058(6) 0.003(3) 0.017(4) 0.005(3)
C15_1 0.064(6) 0.035(4) 0.052(5) 0.004(4) 0.029(5) -0.006(4)
C1A_2 0.06(2) 0.07(2) 0.06(2) -0.009(16) 0.040(16) 0.023(18)
C1B_2 0.092(10) 0.099(14) 0.071(9) 0.013(8) 0.061(8) 0.032(10)
O1_2 0.043(3) 0.033(3) 0.047(3) 0.004(2) 0.022(3) 0.009(2)
C2_2 0.085(8) 0.111(9) 0.059(6) -0.009(6) 0.047(6) 0.013(7)
O2_2 0.049(4) 0.056(3) 0.050(4) 0.007(3) 0.020(3) 0.016(3)
C3_2 0.085(7) 0.062(5) 0.063(5) 0.012(5) 0.056(5) 0.013(5)
C4_2 0.050(5) 0.039(4) 0.043(4) 0.001(3) 0.030(4) 0.004(3)
C5_2 0.057(5) 0.046(4) 0.050(5) 0.011(3) 0.030(5) 0.003(4)
C6_2 0.046(4) 0.034(3) 0.045(4) -0.004(3) 0.026(4) -0.001(3)
C7_2 0.045(4) 0.043(4) 0.034(4) 0.000(3) 0.022(4) 0.003(3)
C8_2 0.049(5) 0.070(6) 0.060(6) 0.010(4) 0.027(4) -0.004(5)
C9_2 0.045(5) 0.060(5) 0.050(5) 0.012(4) 0.028(4) 0.003(4)
C10_2 0.069(6) 0.104(8) 0.050(5) 0.013(5) 0.043(5) 0.013(6)
C11_2 0.074(7) 0.095(8) 0.060(6) -0.007(5) 0.046(6) 0.024(6)
C12_2 0.051(5) 0.049(5) 0.040(4) -0.005(4) 0.021(4) 0.017(4)
C13_2 0.065(6) 0.042(4) 0.044(5) -0.002(4) 0.019(5) 0.018(4)
C14_2 0.106(10) 0.055(6) 0.079(8) -0.006(6) 0.040(7) 0.036(6)
C15_2 0.063(6) 0.033(4) 0.060(6) 0.005(4) 0.024(5) 0.005(4)

loop_
_atom_type_symbol
_atom_type_description
_atom_type_scat_dispersion_real
_atom_type_scat_dispersion_imag
_atom_type_scat_source
C C 0.0181 0.0091 'International Tables Vol C Tables 4.2.6.8 and 6.1.1.4'
H H 0.0000 0.0000 'International Tables Vol C Tables 4.2.6.8 and 6.1.1.4'
O O 0.0492 0.0322 'International Tables Vol C Tables 4.2.6.8 and 6.1.1.4'

loop_
_geom_angle_atom_site_label_1
_geom_angle_atom_site_label_2
_geom_angle_atom_site_label_3
_geom_angle
C2_1 C1_1 H1A_1 120.0
C2_1 C1_1 H1B_1 120.0
H1A_1 C1_1 H1B_1 120.0
C6_1 O1_1 H1_1 109.5
C1_1 C2_1 C3_1 120.7(9)
C1_1 C2_1 C4_1 119.2(9)
C3_1 C2_1 C4_1 120.0(8)
C13_1 O2_1 H2_1 109.5
C2_1 C3_1 H3A_1 109.5
C2_1 C3_1 H3B_1 109.5
H3A_1 C3_1 H3B_1 109.5
C2_1 C3_1 H3C_1 109.5
H3A_1 C3_1 H3C_1 109.5
H3B_1 C3_1 H3C_1 109.5
C2_1 C4_1 C5_1 112.4(6)
C2_1 C4_1 C15_1 110.5(7)
C5_1 C4_1 C15_1 111.6(7)
C2_1 C4_1 H4_1 107.4
C5_1 C4_1 H4_1 107.4
C15_1 C4_1 H4_1 107.4
C6_1 C5_1 C4_1 115.8(7)
C6_1 C5_1 H5A_1 108.3
C4_1 C5_1 H5A_1 108.3
C6_1 C5_1 H5B_1 108.3
C4_1 C5_1 H5B_1 108.3
H5A_1 C5_1 H5B_1 107.4
O1_1 C6_1 C5_1 107.9(6)
O1_1 C6_1 C7_1 102.9(6)
C5_1 C6_1 C7_1 113.4(7)
O1_1 C6_1 C10_1 107.9(7)
C5_1 C6_1 C10_1 118.1(6)
C7_1 C6_1 C10_1 105.6(6)
C11_1 C7_1 C6_1 114.7(7)
C11_1 C7_1 C8_1 111.4(8)
C6_1 C7_1 C8_1 101.6(7)
C11_1 C7_1 H7_1 109.6
C6_1 C7_1 H7_1 109.6
C8_1 C7_1 H7_1 109.6
C9_1 C8_1 C7_1 103.5(7)
C9_1 C8_1 H8A_1 111.1
C7_1 C8_1 H8A_1 111.1
C9_1 C8_1 H8B_1 111.1
C7_1 C8_1 H8B_1 111.1
H8A_1 C8_1 H8B_1 109.0
C8_1 C9_1 C10_1 105.7(7)
C8_1 C9_1 H9A_1 110.6
C10_1 C9_1 H9A_1 110.6
C8_1 C9_1 H9B_1 110.6
C10_1 C9_1 H9B_1 110.6
H9A_1 C9_1 H9B_1 108.7
C9_1 C10_1 C13_1 113.9(8)
C9_1 C10_1 C6_1 104.9(7)
C13_1 C10_1 C6_1 119.9(7)
C9_1 C10_1 H10_1 105.7
C13_1 C10_1 H10_1 105.7
C6_1 C10_1 H10_1 105.7
C7_1 C11_1 H11A_1 109.5
C7_1 C11_1 H11B_1 109.5
H11A_1 C11_1 H11B_1 109.5
C7_1 C11_1 H11C_1 109.5
H11A_1 C11_1 H11C_1 109.5
H11B_1 C11_1 H11C_1 109.5
C13_1 C12_1 H12A_1 109.5
C13_1 C12_1 H12B_1 109.5
H12A_1 C12_1 H12B_1 109.5
C13_1 C12_1 H12C_1 109.5
H12A_1 C12_1 H12C_1 109.5
H12B_1 C12_1 H12C_1 109.5
O2_1 C13_1 C14_1 110.5(8)
O2_1 C13_1 C10_1 108.1(7)
C14_1 C13_1 C10_1 114.3(7)
O2_1 C13_1 C12_1 109.1(8)
C14_1 C13_1 C12_1 106.5(8)
C10_1 C13_1 C12_1 108.2(8)
C15_1 C14_1 C13_1 119.0(7)
C15_1 C14_1 H14A_1 107.6
C13_1 C14_1 H14A_1 107.6
C15_1 C14_1 H14B_1 107.6
C13_1 C14_1 H14B_1 107.6
H14A_1 C14_1 H14B_1 107.0
C14_1 C15_1 C4_1 114.6(8)
C14_1 C15_1 H15A_1 108.6
C4_1 C15_1 H15A_1 108.6
C14_1 C15_1 H15B_1 108.6
C4_1 C15_1 H15B_1 108.6
H15A_1 C15_1 H15B_1 107.6
C3_2 C1A_2 H1A_2 120.0
C3_2 C1A_2 H1B_2 120.0
H1A_2 C1A_2 H1B_2 120.0
C3_2 C1B_2 H1C_2 120.0
C3_2 C1B_2 H1D_2 120.0
H1C_2 C1B_2 H1D_2 120.0
C7_2 O1_2 H1_2 109.5
C3_2 C2_2 H2A_2 109.5
C3_2 C2_2 H2B_2 109.5
H2A_2 C2_2 H2B_2 109.5
C3_2 C2_2 H2C_2 109.5
H2A_2 C2_2 H2C_2 109.5
H2B_2 C2_2 H2C_2 109.5
C13_2 O2_2 H2_2 109.5
C1B_2 C3_2 C2_2 120.5(10)
C1A_2 C3_2 C2_2 116.0(18)
C1B_2 C3_2 C4_2 119.3(10)
C1A_2 C3_2 C4_2 115(2)
C2_2 C3_2 C4_2 120.0(9)
C3_2 C4_2 C5_2 113.0(7)
C3_2 C4_2 C6_2 110.6(7)
C5_2 C4_2 C6_2 110.0(7)
C3_2 C4_2 H4_2 107.7
C5_2 C4_2 H4_2 107.7
C6_2 C4_2 H4_2 107.7
C15_2 C5_2 C4_2 114.6(7)
C15_2 C5_2 H5A_2 108.6
C4_2 C5_2 H5A_2 108.6
C15_2 C5_2 H5B_2 108.6
C4_2 C5_2 H5B_2 108.6
H5A_2 C5_2 H5B_2 107.6
C7_2 C6_2 C4_2 114.0(7)
C7_2 C6_2 H6A_2 108.7
C4_2 C6_2 H6A_2 108.7
C7_2 C6_2 H6B_2 108.7
C4_2 C6_2 H6B_2 108.7
H6A_2 C6_2 H6B_2 107.6
O1_2 C7_2 C6_2 107.6(6)
O1_2 C7_2 C9_2 107.5(6)
C6_2 C7_2 C9_2 112.1(7)
O1_2 C7_2 C12_2 104.8(6)
C6_2 C7_2 C12_2 118.5(7)
C9_2 C7_2 C12_2 105.6(7)
C9_2 C8_2 H8A_2 109.5
C9_2 C8_2 H8B_2 109.5
H8A_2 C8_2 H8B_2 109.5
C9_2 C8_2 H8C_2 109.5
H8A_2 C8_2 H8C_2 109.5
H8B_2 C8_2 H8C_2 109.5
C10_2 C9_2 C8_2 111.0(8)
C10_2 C9_2 C7_2 101.9(8)
C8_2 C9_2 C7_2 116.0(7)
C10_2 C9_2 H9_2 109.2
C8_2 C9_2 H9_2 109.2
C7_2 C9_2 H9_2 109.2
C11_2 C10_2 C9_2 103.6(8)
C11_2 C10_2 H10A_2 111.0
C9_2 C10_2 H10A_2 111.0
C11_2 C10_2 H10B_2 111.0
C9_2 C10_2 H10B_2 111.0
H10A_2 C10_2 H10B_2 109.0
C10_2 C11_2 C12_2 105.8(7)
C10_2 C11_2 H11A_2 110.6
C12_2 C11_2 H11A_2 110.6
C10_2 C11_2 H11B_2 110.6
C12_2 C11_2 H11B_2 110.6
H11A_2 C11_2 H11B_2 108.7
C13_2 C12_2 C11_2 113.0(7)
C13_2 C12_2 C7_2 121.7(7)
C11_2 C12_2 C7_2 104.2(8)
C13_2 C12_2 H12_2 105.6
C11_2 C12_2 H12_2 105.6
C7_2 C12_2 H12_2 105.6
O2_2 C13_2 C14_2 107.9(8)
O2_2 C13_2 C15_2 107.2(7)
C14_2 C13_2 C15_2 107.8(9)
O2_2 C13_2 C12_2 111.4(8)
C14_2 C13_2 C12_2 108.9(8)
C15_2 C13_2 C12_2 113.5(7)
C13_2 C14_2 H14A_2 109.5
C13_2 C14_2 H14B_2 109.5
H14A_2 C14_2 H14B_2 109.5
C13_2 C14_2 H14C_2 109.5
H14A_2 C14_2 H14C_2 109.5
H14B_2 C14_2 H14C_2 109.5
C5_2 C15_2 C13_2 118.6(7)
C5_2 C15_2 H15A_2 107.7
C13_2 C15_2 H15A_2 107.7
C5_2 C15_2 H15B_2 107.7
C13_2 C15_2 H15B_2 107.7
H15A_2 C15_2 H15B_2 107.1

loop_
_geom_bond_atom_site_label_1
_geom_bond_atom_site_label_2
_geom_bond_distance
C1_1 C2_1 1.351(15)
C1_1 H1A_1 0.9500
C1_1 H1B_1 0.9500
O1_1 C6_1 1.452(10)
O1_1 H1_1 0.8400
C2_1 C3_1 1.439(16)
C2_1 C4_1 1.511(10)
O2_1 C13_1 1.418(11)
O2_1 H2_1 0.832(15)
C3_1 H3A_1 0.9800
C3_1 H3B_1 0.9800
C3_1 H3C_1 0.9800
C4_1 C5_1 1.529(10)
C4_1 C15_1 1.533(11)
C4_1 H4_1 1.0000
C5_1 C6_1 1.518(10)
C5_1 H5A_1 0.9900
C5_1 H5B_1 0.9900
C6_1 C7_1 1.533(11)
C6_1 C10_1 1.574(10)
C7_1 C11_1 1.523(14)
C7_1 C8_1 1.535(12)
C7_1 H7_1 1.0000
C8_1 C9_1 1.524(16)
C8_1 H8A_1 0.9900
C8_1 H8B_1 0.9900
C9_1 C10_1 1.531(13)
C9_1 H9A_1 0.9900
C9_1 H9B_1 0.9900
C10_1 C13_1 1.541(12)
C10_1 H10_1 1.0000
C11_1 H11A_1 0.9800
C11_1 H11B_1 0.9800
C11_1 H11C_1 0.9800
C12_1 C13_1 1.546(11)
C12_1 H12A_1 0.9800
C12_1 H12B_1 0.9800
C12_1 H12C_1 0.9800
C13_1 C14_1 1.526(13)
C14_1 C15_1 1.517(13)
C14_1 H14A_1 0.9900
C14_1 H14B_1 0.9900
C15_1 H15A_1 0.9900
C15_1 H15B_1 0.9900
C1A_2 C3_2 1.41(3)
C1A_2 H1A_2 0.9500
C1A_2 H1B_2 0.9500
C1B_2 C3_2 1.385(17)
C1B_2 H1C_2 0.9500
C1B_2 H1D_2 0.9500
O1_2 C7_2 1.434(10)
O1_2 H1_2 0.8400
C2_2 C3_2 1.414(16)
C2_2 H2A_2 0.9800
C2_2 H2B_2 0.9800
C2_2 H2C_2 0.9800
O2_2 C13_2 1.455(12)
O2_2 H2_2 0.8400
C3_2 C4_2 1.513(11)
C4_2 C5_2 1.522(11)
C4_2 C6_2 1.544(10)
C4_2 H4_2 1.0000
C5_2 C15_2 1.521(12)
C5_2 H5A_2 0.9900
C5_2 H5B_2 0.9900
C6_2 C7_2 1.521(11)
C6_2 H6A_2 0.9900
C6_2 H6B_2 0.9900
C7_2 C9_2 1.559(11)
C7_2 C12_2 1.562(10)
C8_2 C9_2 1.522(14)
C8_2 H8A_2 0.9800
C8_2 H8B_2 0.9800
C8_2 H8C_2 0.9800
C9_2 C10_2 1.516(13)
C9_2 H9_2 1.0000
C10_2 C11_2 1.515(17)
C10_2 H10A_2 0.9900
C10_2 H10B_2 0.9900
C11_2 C12_2 1.559(12)
C11_2 H11A_2 0.9900
C11_2 H11B_2 0.9900
C12_2 C13_2 1.541(13)
C12_2 H12_2 1.0000
C13_2 C14_2 1.522(12)
C13_2 C15_2 1.530(14)
C14_2 H14A_2 0.9800
C14_2 H14B_2 0.9800
C14_2 H14C_2 0.9800
C15_2 H15A_2 0.9900
C15_2 H15B_2 0.9900

loop_
_geom_hbond_atom_site_label_D
_geom_hbond_atom_site_label_H
_geom_hbond_atom_site_label_A
_geom_hbond_distance_DH
_geom_hbond_distance_HA
_geom_hbond_distance_DA
_geom_hbond_angle_DHA
_geom_hbond_site_symmetry_A
O1_1 H1_1 O2_2 0.84 2.14 2.968(8) 169.1 1_454
O2_1 H2_1 O1_2 0.83 2.06 2.872(8) 163.3 .
C5_1 H5B_1 O2_1 0.99 2.53 3.104(9) 116.4 .
C7_1 H7_1 O1_2 1.00 2.59 3.475(10) 147.6 2_646
O1_2 H1_2 O1_1 0.84 2.13 2.896(5) 152.4 2_656
C6_2 H6B_2 O2_2 0.99 2.63 3.198(9) 116.9 .
C12_2 H12_2 O2_1 1.00 2.66 3.511(11) 143.1 .

loop_
_geom_torsion_atom_site_label_1
_geom_torsion_atom_site_label_2
_geom_torsion_atom_site_label_3
_geom_torsion_atom_site_label_4
_geom_torsion
C1_1 C2_1 C4_1 C5_1 127.2(10)
C3_1 C2_1 C4_1 C5_1 -56.5(11)
C1_1 C2_1 C4_1 C15_1 -107.4(11)
C3_1 C2_1 C4_1 C15_1 68.9(10)
C2_1 C4_1 C5_1 C6_1 -147.9(7)
C15_1 C4_1 C5_1 C6_1 87.4(9)
C4_1 C5_1 C6_1 O1_1 64.4(8)
C4_1 C5_1 C6_1 C7_1 177.6(6)
C4_1 C5_1 C6_1 C10_1 -58.2(10)
O1_1 C6_1 C7_1 C11_1 161.2(7)
C5_1 C6_1 C7_1 C11_1 45.0(10)
C10_1 C6_1 C7_1 C11_1 -85.8(9)
O1_1 C6_1 C7_1 C8_1 -78.5(7)
C5_1 C6_1 C7_1 C8_1 165.3(7)
C10_1 C6_1 C7_1 C8_1 34.5(9)
C11_1 C7_1 C8_1 C9_1 79.0(10)
C6_1 C7_1 C8_1 C9_1 -43.6(9)
C7_1 C8_1 C9_1 C10_1 36.3(11)
C8_1 C9_1 C10_1 C13_1 -147.3(8)
C8_1 C9_1 C10_1 C6_1 -14.3(11)
O1_1 C6_1 C10_1 C9_1 96.7(8)
C5_1 C6_1 C10_1 C9_1 -140.8(8)
C7_1 C6_1 C10_1 C9_1 -12.8(10)
O1_1 C6_1 C10_1 C13_1 -133.8(8)
C5_1 C6_1 C10_1 C13_1 -11.3(12)
C7_1 C6_1 C10_1 C13_1 116.7(9)
C9_1 C10_1 C13_1 O2_1 67.2(9)
C6_1 C10_1 C13_1 O2_1 -58.2(10)
C9_1 C10_1 C13_1 C14_1 -169.3(8)
C6_1 C10_1 C13_1 C14_1 65.3(11)
C9_1 C10_1 C13_1 C12_1 -50.9(11)
C6_1 C10_1 C13_1 C12_1 -176.2(9)
O2_1 C13_1 C14_1 C15_1 47.5(11)
C10_1 C13_1 C14_1 C15_1 -74.7(11)
C12_1 C13_1 C14_1 C15_1 165.9(9)
C13_1 C14_1 C15_1 C4_1 63.0(11)
C2_1 C4_1 C15_1 C14_1 165.1(8)
C5_1 C4_1 C15_1 C14_1 -69.0(10)
C1B_2 C3_2 C4_2 C5_2 -122.0(15)
C1A_2 C3_2 C4_2 C5_2 -161(4)
C2_2 C3_2 C4_2 C5_2 53.1(13)
C1B_2 C3_2 C4_2 C6_2 114.2(15)
C1A_2 C3_2 C4_2 C6_2 75(4)
C2_2 C3_2 C4_2 C6_2 -70.8(12)
C3_2 C4_2 C5_2 C15_2 163.2(8)
C6_2 C4_2 C5_2 C15_2 -72.7(10)
C3_2 C4_2 C6_2 C7_2 -146.0(7)
C5_2 C4_2 C6_2 C7_2 88.5(9)
C4_2 C6_2 C7_2 O1_2 59.3(8)
C4_2 C6_2 C7_2 C9_2 177.4(7)
C4_2 C6_2 C7_2 C12_2 -59.2(10)
O1_2 C7_2 C9_2 C10_2 -77.4(8)
C6_2 C7_2 C9_2 C10_2 164.5(7)
C12_2 C7_2 C9_2 C10_2 34.1(9)
O1_2 C7_2 C9_2 C8_2 162.0(7)
C6_2 C7_2 C9_2 C8_2 43.9(11)
C12_2 C7_2 C9_2 C8_2 -86.5(9)
C8_2 C9_2 C10_2 C11_2 80.4(10)
C7_2 C9_2 C10_2 C11_2 -43.7(10)
C9_2 C10_2 C11_2 C12_2 37.1(11)
C10_2 C11_2 C12_2 C13_2 -149.2(9)
C10_2 C11_2 C12_2 C7_2 -15.1(11)
O1_2 C7_2 C12_2 C13_2 -129.4(8)
C6_2 C7_2 C12_2 C13_2 -9.4(12)
C9_2 C7_2 C12_2 C13_2 117.2(9)
O1_2 C7_2 C12_2 C11_2 101.7(8)
C6_2 C7_2 C12_2 C11_2 -138.4(8)
C9_2 C7_2 C12_2 C11_2 -11.7(9)
C11_2 C12_2 C13_2 O2_2 66.7(10)
C7_2 C12_2 C13_2 O2_2 -58.4(10)
C11_2 C12_2 C13_2 C14_2 -52.1(12)
C7_2 C12_2 C13_2 C14_2 -177.2(9)
C11_2 C12_2 C13_2 C15_2 -172.2(8)
C7_2 C12_2 C13_2 C15_2 62.7(12)
C4_2 C5_2 C15_2 C13_2 66.1(12)
O2_2 C13_2 C15_2 C5_2 50.3(10)
C14_2 C13_2 C15_2 C5_2 166.2(9)
C12_2 C13_2 C15_2 C5_2 -73.2(11)
